data_7217272
loop_
_publ_author_name
'Galkina, Irina'
'Tufatullin, Artem'
'Krivolapov, Dmitry'
'Bakhtiyarova, Yuliya'
'Chubukaeva, Dinara'
'Stakheev, Vitaly'
'Galkin, Vladimir'
'Cherkasov, Rafael'
'B\"uchner, Bernd'
'Kataeva, Olga'

_publ_section_title
;
 Crystal structure of phosphonium carboxylate complexes. The role of the
 metal coordination geometry, ligand conformation and hydrogen bonding
;
_journal_issue 38
_journal_name_full CrystEngComm
_journal_page_first 9010
_journal_paper_doi 10.1039/C4CE01361A
_journal_volume 16
_journal_year 2014
_chemical_formula_moiety 'C54 H46 Cd Cl2 O4 P2, 2(H2 O)'
_chemical_formula_sum 'C54 H50 Cd Cl2 O6 P2'
_chemical_formula_weight 1040.18
_chemical_name_systematic
;
 ?
;
_space_group_IT_number 13
_symmetry_cell_setting monoclinic
_symmetry_Int_Tables_number 13
_symmetry_space_group_name_Hall '-P 2yc'
_symmetry_space_group_name_H-M 'P 1 2/c 1'
_atom_sites_solution_hydrogens geom
_atom_sites_solution_primary direct
_atom_sites_solution_secondary difmap
_audit_creation_method SHELXL-97
_cell_angle_alpha 90.00
_cell_angle_beta 104.450(9)
_cell_angle_gamma 90.00
_cell_formula_units_Z 2
_cell_length_a 9.991(3)
_cell_length_b 10.612(3)
_cell_length_c 24.958(6)
_cell_measurement_reflns_used 2490
_cell_measurement_temperature 296(2)
_cell_measurement_theta_max 23.15
_cell_measurement_theta_min 2.05
_cell_volume 2562.5(12)
_computing_cell_refinement 'APEX2  v2, 1-4  (Bruker AXS, 2005-2007)'
_computing_data_collection 'APEX2  v2, 1-4  (Bruker AXS, 2005-2007)'
_computing_data_reduction 'SAINT NT v6.0 (Bruker AXS, 2003)'
_computing_molecular_graphics 'ORTEP-3 for Windows (Farrugia, 1997), SCHAKAL (Keller, 1997)'
_computing_publication_material 'SHELXL97 (Sheldrick, 1997), WinGX (Farrugia 1999), enCIFer (Allen et al. 2004)'
_computing_structure_refinement 'SHELXL-97 (Sheldrick, 1997), WinGX (Farrugia 1999), PLATON (Spek 2005)'
_computing_structure_solution 'SHELXS-97 (Sheldrick, 2008), SIR2004 (Burla et al., 2005)'
_diffrn_ambient_temperature 296(2)
_diffrn_measured_fraction_theta_full 0.999
_diffrn_measured_fraction_theta_max 0.999
_diffrn_measurement_device 'Bruker Smart Apex II '
_diffrn_measurement_device_type 'CCD area detector'
_diffrn_measurement_method \w-scans
_diffrn_radiation_monochromator graphite
_diffrn_radiation_source 'fine-focus sealed tube'
_diffrn_radiation_type MoK\a
_diffrn_radiation_wavelength 0.71073
_diffrn_reflns_av_R_equivalents 0.0523
_diffrn_reflns_av_sigmaI/netI 0.0307
_diffrn_reflns_limit_h_max 12
_diffrn_reflns_limit_h_min -12
_diffrn_reflns_limit_k_max 13
_diffrn_reflns_limit_k_min -13
_diffrn_reflns_limit_l_max 30
_diffrn_reflns_limit_l_min -30
_diffrn_reflns_number 41302
_diffrn_reflns_theta_full 26.00
_diffrn_reflns_theta_max 26.00
_diffrn_reflns_theta_min 1.92
_exptl_absorpt_coefficient_mu 0.640
_exptl_absorpt_correction_T_max 0.8826
_exptl_absorpt_correction_T_min 0.8826
_exptl_absorpt_correction_type multi-scan
_exptl_absorpt_process_details 'SADABS version 2.10 (Sheldrick,Bruker AXS Inc.)'
_exptl_crystal_colour colorless
_exptl_crystal_density_diffrn 1.348
_exptl_crystal_density_method 'not measured'
_exptl_crystal_description block
_exptl_crystal_F_000 1068
_exptl_crystal_size_max 0.20
_exptl_crystal_size_mid 0.20
_exptl_crystal_size_min 0.20
_refine_diff_density_max 1.101
_refine_diff_density_min -0.532
_refine_diff_density_rms 0.117
_refine_ls_extinction_method none
_refine_ls_goodness_of_fit_ref 1.162
_refine_ls_hydrogen_treatment constr
_refine_ls_matrix_type full
_refine_ls_number_parameters 304
_refine_ls_number_reflns 5026
_refine_ls_number_restraints 0
_refine_ls_restrained_S_all 1.162
_refine_ls_R_factor_all 0.0584
_refine_ls_R_factor_gt 0.0471
_refine_ls_shift/su_max 0.001
_refine_ls_shift/su_mean 0.000
_refine_ls_structure_factor_coef Fsqd
_refine_ls_weighting_details 'calc w=1/[\s^2^(Fo^2^)+(0.1012P)^2^+0.1729P] where P=(Fo^2^+2Fc^2^)/3'
_refine_ls_weighting_scheme calc
_refine_ls_wR_factor_gt 0.1583
_refine_ls_wR_factor_ref 0.1653
_reflns_number_gt 3969
_reflns_number_total 5026
_reflns_threshold_expression >2sigma(I)
_cod_data_source_file c4ce01361a2.cif
_cod_data_source_block shelxl
_cod_depositor_comments 'Adding full bibliography for 7217262--7217274.cif.'
_cod_original_cell_volume 2562.4(12)
_cod_original_sg_symbol_H-M 'P 2/c'
_cod_database_code 7217272

loop_
_symmetry_equiv_pos_as_xyz
'x, y, z'
'-x, y, -z+1/2'
'-x, -y, -z'
'x, -y, z-1/2'

loop_
_atom_site_label
_atom_site_type_symbol
_atom_site_fract_x
_atom_site_fract_y
_atom_site_fract_z
_atom_site_U_iso_or_equiv
_atom_site_adp_type
_atom_site_occupancy
_atom_site_symmetry_multiplicity
_atom_site_calc_flag
_atom_site_refinement_flags
Cl1 Cl 0.87635(15) 0.51522(11) 0.16901(5) 0.0771(4) Uani 1 1 d .
O1 O 1.2013(4) 0.6823(3) 0.22615(14) 0.0776(10) Uani 1 1 d .
C1 C 1.1608(5) 0.7712(3) 0.19324(16) 0.0508(9) Uani 1 1 d .
Cd2 Cd 1.0000 0.64072(3) 0.2500 0.04973(18) Uani 1 2 d S
O2 O 1.0464(3) 0.8162(3) 0.18602(13) 0.0631(8) Uani 1 1 d .
C2 C 1.2651(4) 0.8188(4) 0.16340(16) 0.0485(9) Uani 1 1 d .
H2A H 1.3493 0.8410 0.1906 0.058 Uiso 1 1 calc R
H2B H 1.2871 0.7511 0.1410 0.058 Uiso 1 1 calc R
C3 C 1.2173(4) 0.9316(3) 0.12672(14) 0.0406(8) Uani 1 1 d .
H3 H 1.1242 0.9117 0.1045 0.049 Uiso 1 1 calc R
C5 C 1.2052(4) 1.0522(3) 0.15754(15) 0.0422(8) Uani 1 1 d .
C6 C 1.3146(5) 1.0983(4) 0.19782(16) 0.0546(10) Uani 1 1 d .
H6 H 1.3978 1.0544 0.2069 0.066 Uiso 1 1 calc R
C7 C 1.3011(5) 1.2100(4) 0.22489(19) 0.0701(12) Uani 1 1 d .
H7 H 1.3745 1.2402 0.2526 0.084 Uiso 1 1 calc R
C8 C 1.1794(6) 1.2756(5) 0.2107(2) 0.0819(15) Uani 1 1 d .
H8 H 1.1708 1.3516 0.2281 0.098 Uiso 1 1 calc R
C9 C 1.0706(5) 1.2292(4) 0.1711(2) 0.0749(14) Uani 1 1 d .
H9 H 0.9874 1.2731 0.1621 0.090 Uiso 1 1 calc R
C10 C 1.0830(4) 1.1181(4) 0.1444(2) 0.0576(10) Uani 1 1 d .
H10 H 1.0085 1.0875 0.1173 0.069 Uiso 1 1 calc R
P4 P 1.32480(9) 0.95678(8) 0.07788(4) 0.0364(2) Uani 1 1 d .
C11 C 1.3156(4) 0.8184(3) 0.03604(15) 0.0425(8) Uani 1 1 d .
C12 C 1.4314(4) 0.7703(3) 0.02307(17) 0.0495(9) Uani 1 1 d .
H12 H 1.5176 0.8062 0.0379 0.059 Uiso 1 1 calc R
C13 C 1.4185(5) 0.6679(4) -0.0124(2) 0.0607(11) Uani 1 1 d .
H13 H 1.4964 0.6352 -0.0215 0.073 Uiso 1 1 calc R
C14 C 1.2932(5) 0.6152(4) -0.0338(2) 0.0643(12) Uani 1 1 d .
H14 H 1.2859 0.5455 -0.0569 0.077 Uiso 1 1 calc R
C15 C 1.1784(5) 0.6631(4) -0.0218(2) 0.0660(12) Uani 1 1 d .
H15 H 1.0925 0.6273 -0.0374 0.079 Uiso 1 1 calc R
C16 C 1.1881(4) 0.7634(4) 0.01310(18) 0.0571(10) Uani 1 1 d .
H16 H 1.1091 0.7951 0.0216 0.068 Uiso 1 1 calc R
C17 C 1.5005(4) 0.9834(3) 0.11418(14) 0.0431(8) Uani 1 1 d .
C18 C 1.5617(4) 1.0987(4) 0.11384(17) 0.0530(9) Uani 1 1 d .
H18 H 1.5121 1.1638 0.0930 0.064 Uiso 1 1 calc R
C19 C 1.6964(5) 1.1201(5) 0.1440(2) 0.0746(14) Uani 1 1 d .
H19 H 1.7371 1.1989 0.1438 0.090 Uiso 1 1 calc R
C20 C 1.7686(5) 1.0223(6) 0.1744(2) 0.0788(15) Uani 1 1 d .
H20 H 1.8586 1.0358 0.1952 0.095 Uiso 1 1 calc R
C21 C 1.7100(5) 0.9050(6) 0.17452(19) 0.0725(14) Uani 1 1 d .
H21 H 1.7603 0.8398 0.1950 0.087 Uiso 1 1 calc R
C22 C 1.5748(4) 0.8845(4) 0.14374(18) 0.0557(10) Uani 1 1 d .
H22 H 1.5348 0.8052 0.1430 0.067 Uiso 1 1 calc R
C23 C 1.2588(3) 1.0867(3) 0.03325(14) 0.0382(7) Uani 1 1 d .
C24 C 1.2502(4) 1.2068(3) 0.05425(16) 0.0471(8) Uani 1 1 d .
H24 H 1.2783 1.2216 0.0921 0.057 Uiso 1 1 calc R
C25 C 1.1995(4) 1.3036(4) 0.01827(19) 0.0575(10) Uani 1 1 d .
H25 H 1.1942 1.3842 0.0322 0.069 Uiso 1 1 calc R
C26 C 1.1571(4) 1.2842(4) -0.03693(18) 0.0578(11) Uani 1 1 d .
H26 H 1.1216 1.3509 -0.0604 0.069 Uiso 1 1 calc R
C27 C 1.1663(4) 1.1673(4) -0.05834(18) 0.0567(10) Uani 1 1 d .
H27 H 1.1390 1.1543 -0.0964 0.068 Uiso 1 1 calc R
C28 C 1.2166(4) 1.0677(4) -0.02306(15) 0.0448(8) Uani 1 1 d .
H28 H 1.2220 0.9876 -0.0375 0.054 Uiso 1 1 calc R
O1W O 1.1268(11) 1.5250(7) 0.1045(3) 0.103(3) Uani 0.50 1 d P
O2W O 1.5000 1.5557(19) 0.2500 0.088(6) Uiso 0.25 2 d SP
O3W O 1.5965(18) 1.5748(16) 0.1904(8) 0.104(5) Uiso 0.25 1 d P
O4W O 1.503(4) 1.449(4) 0.1384(17) 0.118(12) Uiso 0.13 1 d P

loop_
_atom_site_aniso_label
_atom_site_aniso_U_11
_atom_site_aniso_U_22
_atom_site_aniso_U_33
_atom_site_aniso_U_23
_atom_site_aniso_U_13
_atom_site_aniso_U_12
Cl1 0.1106(10) 0.0674(7) 0.0505(6) -0.0170(5) 0.0149(6) 0.0027(6)
O1 0.096(2) 0.080(2) 0.065(2) 0.0319(18) 0.0346(18) 0.0021(19)
C1 0.072(3) 0.0475(19) 0.038(2) -0.0023(16) 0.0224(19) -0.0080(19)
Cd2 0.0674(3) 0.0456(2) 0.0421(3) 0.000 0.0248(2) 0.000
O2 0.0665(19) 0.0664(17) 0.067(2) 0.0014(15) 0.0365(16) -0.0062(15)
C2 0.057(2) 0.0477(19) 0.046(2) 0.0074(16) 0.0229(18) 0.0030(17)
C3 0.0411(18) 0.0477(19) 0.0363(18) 0.0047(14) 0.0156(15) -0.0025(15)
C5 0.048(2) 0.0461(18) 0.0382(19) 0.0037(14) 0.0222(16) -0.0003(15)
C6 0.060(2) 0.064(2) 0.041(2) -0.0022(18) 0.0161(19) 0.004(2)
C7 0.082(3) 0.074(3) 0.055(3) -0.019(2) 0.018(2) -0.005(3)
C8 0.099(4) 0.063(3) 0.097(4) -0.024(3) 0.050(3) -0.004(3)
C9 0.064(3) 0.060(3) 0.108(4) -0.010(3) 0.034(3) 0.010(2)
C10 0.049(2) 0.057(2) 0.070(3) 0.001(2) 0.022(2) 0.0022(18)
P4 0.0358(5) 0.0424(5) 0.0328(5) 0.0023(3) 0.0115(4) -0.0019(3)
C11 0.049(2) 0.0415(17) 0.041(2) 0.0002(15) 0.0184(16) -0.0045(15)
C12 0.050(2) 0.0486(19) 0.055(2) -0.0040(17) 0.0228(18) -0.0048(16)
C13 0.068(3) 0.056(2) 0.066(3) -0.009(2) 0.033(2) 0.002(2)
C14 0.084(3) 0.053(2) 0.060(3) -0.016(2) 0.027(2) -0.015(2)
C15 0.063(3) 0.066(3) 0.067(3) -0.019(2) 0.013(2) -0.022(2)
C16 0.047(2) 0.061(2) 0.065(3) -0.011(2) 0.0172(19) -0.0079(18)
C17 0.0373(17) 0.061(2) 0.0336(18) -0.0003(15) 0.0129(14) -0.0023(16)
C18 0.044(2) 0.069(2) 0.047(2) -0.0050(18) 0.0122(17) -0.0105(18)
C19 0.050(3) 0.108(4) 0.064(3) -0.016(3) 0.011(2) -0.023(3)
C20 0.043(2) 0.140(5) 0.051(3) -0.007(3) 0.006(2) -0.011(3)
C21 0.048(2) 0.122(4) 0.048(3) 0.018(3) 0.012(2) 0.021(3)
C22 0.045(2) 0.077(3) 0.047(2) 0.0137(19) 0.0157(18) 0.0082(19)
C23 0.0382(18) 0.0438(17) 0.0347(18) 0.0062(14) 0.0129(14) -0.0014(14)
C24 0.053(2) 0.0464(19) 0.044(2) 0.0025(15) 0.0155(17) -0.0070(16)
C25 0.059(2) 0.046(2) 0.070(3) 0.0105(19) 0.021(2) -0.0009(18)
C26 0.052(2) 0.062(3) 0.059(3) 0.024(2) 0.013(2) -0.0007(19)
C27 0.046(2) 0.083(3) 0.041(2) 0.017(2) 0.0107(17) -0.001(2)
C28 0.0396(19) 0.057(2) 0.0384(19) 0.0014(16) 0.0113(15) -0.0007(16)
O1W 0.185(9) 0.067(4) 0.078(5) -0.021(4) 0.071(6) -0.014(5)

loop_
_atom_type_symbol
_atom_type_description
_atom_type_scat_dispersion_real
_atom_type_scat_dispersion_imag
_atom_type_scat_source
C C 0.0033 0.0016 'International Tables Vol C Tables 4.2.6.8 and 6.1.1.4'
H H 0.0000 0.0000 'International Tables Vol C Tables 4.2.6.8 and 6.1.1.4'
Cd Cd -0.8075 1.2024 'International Tables Vol C Tables 4.2.6.8 and 6.1.1.4'
Cl Cl 0.1484 0.1585 'International Tables Vol C Tables 4.2.6.8 and 6.1.1.4'
O O 0.0106 0.0060 'International Tables Vol C Tables 4.2.6.8 and 6.1.1.4'
P P 0.1023 0.0942 'International Tables Vol C Tables 4.2.6.8 and 6.1.1.4'

loop_
_geom_angle_atom_site_label_1
_geom_angle_atom_site_label_2
_geom_angle_atom_site_label_3
_geom_angle
_geom_angle_site_symmetry_1
_geom_angle_site_symmetry_3
C1 O1 Cd2 98.9(3) . .
O2 C1 O1 122.3(4) . .
O2 C1 C2 122.4(3) . .
O1 C1 C2 115.2(4) . .
O1 Cd2 O1 157.69(18) . 2_755
O1 Cd2 Cl1 100.59(10) . .
O1 Cd2 Cl1 91.38(9) 2_755 .
O1 Cd2 Cl1 91.38(9) . 2_755
O1 Cd2 Cl1 100.59(10) 2_755 2_755
Cl1 Cd2 Cl1 114.97(6) . 2_755
O1 Cd2 O2 109.27(12) . 2_755
O1 Cd2 O2 52.38(11) 2_755 2_755
Cl1 Cd2 O2 140.00(8) . 2_755
Cl1 Cd2 O2 90.74(8) 2_755 2_755
O1 Cd2 O2 52.38(11) . .
O1 Cd2 O2 109.27(12) 2_755 .
Cl1 Cd2 O2 90.75(8) . .
Cl1 Cd2 O2 140.00(8) 2_755 .
O2 Cd2 O2 87.11(14) 2_755 .
C1 O2 Cd2 86.1(2) . .
C3 C2 C1 114.3(3) . .
C3 C2 H2A 108.7 . .
C1 C2 H2A 108.7 . .
C3 C2 H2B 108.7 . .
C1 C2 H2B 108.7 . .
H2A C2 H2B 107.6 . .
C2 C3 C5 114.5(3) . .
C2 C3 P4 111.7(2) . .
C5 C3 P4 110.4(2) . .
C2 C3 H3 106.6 . .
C5 C3 H3 106.6 . .
P4 C3 H3 106.6 . .
C10 C5 C6 119.3(4) . .
C10 C5 C3 119.2(4) . .
C6 C5 C3 121.5(3) . .
C5 C6 C7 120.2(4) . .
C5 C6 H6 119.9 . .
C7 C6 H6 119.9 . .
C8 C7 C6 119.8(4) . .
C8 C7 H7 120.1 . .
C6 C7 H7 120.1 . .
C9 C8 C7 120.0(4) . .
C9 C8 H8 120.0 . .
C7 C8 H8 120.0 . .
C8 C9 C10 120.5(4) . .
C8 C9 H9 119.7 . .
C10 C9 H9 119.7 . .
C5 C10 C9 120.2(4) . .
C5 C10 H10 119.9 . .
C9 C10 H10 119.9 . .
C17 P4 C11 109.04(17) . .
C17 P4 C23 110.87(16) . .
C11 P4 C23 108.13(17) . .
C17 P4 C3 110.53(16) . .
C11 P4 C3 108.34(16) . .
C23 P4 C3 109.85(16) . .
C12 C11 C16 119.1(3) . .
C12 C11 P4 121.2(3) . .
C16 C11 P4 119.6(3) . .
C11 C12 C13 119.4(4) . .
C11 C12 H12 120.3 . .
C13 C12 H12 120.3 . .
C14 C13 C12 120.3(4) . .
C14 C13 H13 119.9 . .
C12 C13 H13 119.9 . .
C13 C14 C15 120.6(4) . .
C13 C14 H14 119.7 . .
C15 C14 H14 119.7 . .
C14 C15 C16 120.3(4) . .
C14 C15 H15 119.9 . .
C16 C15 H15 119.9 . .
C15 C16 C11 120.3(4) . .
C15 C16 H16 119.9 . .
C11 C16 H16 119.9 . .
C18 C17 C22 120.0(4) . .
C18 C17 P4 121.5(3) . .
C22 C17 P4 118.5(3) . .
C17 C18 C19 121.2(4) . .
C17 C18 H18 119.4 . .
C19 C18 H18 119.4 . .
C20 C19 C18 118.6(5) . .
C20 C19 H19 120.7 . .
C18 C19 H19 120.7 . .
C21 C20 C19 121.2(4) . .
C21 C20 H20 119.4 . .
C19 C20 H20 119.4 . .
C20 C21 C22 119.6(4) . .
C20 C21 H21 120.2 . .
C22 C21 H21 120.2 . .
C17 C22 C21 119.4(4) . .
C17 C22 H22 120.3 . .
C21 C22 H22 120.3 . .
C28 C23 C24 119.2(3) . .
C28 C23 P4 119.5(3) . .
C24 C23 P4 121.3(3) . .
C25 C24 C23 119.1(4) . .
C25 C24 H24 120.5 . .
C23 C24 H24 120.5 . .
C26 C25 C24 121.5(4) . .
C26 C25 H25 119.2 . .
C24 C25 H25 119.2 . .
C25 C26 C27 120.2(4) . .
C25 C26 H26 119.9 . .
C27 C26 H26 119.9 . .
C26 C27 C28 119.6(4) . .
C26 C27 H27 120.2 . .
C28 C27 H27 120.2 . .
C23 C28 C27 120.4(4) . .
C23 C28 H28 119.8 . .
C27 C28 H28 119.8 . .

loop_
_geom_bond_atom_site_label_1
_geom_bond_atom_site_label_2
_geom_bond_distance
_geom_bond_site_symmetry_2
Cl1 Cd2 2.4778(12) .
O1 C1 1.250(5) .
O1 Cd2 2.279(3) .
C1 O2 1.210(5) .
C1 C2 1.511(5) .
Cd2 O1 2.279(3) 2_755
Cd2 Cl1 2.4778(12) 2_755
Cd2 O2 2.569(3) 2_755
Cd2 O2 2.569(3) .
C2 C3 1.510(5) .
C2 H2A 0.9700 .
C2 H2B 0.9700 .
C3 C5 1.514(5) .
C3 P4 1.834(3) .
C3 H3 0.9800 .
C5 C10 1.373(5) .
C5 C6 1.377(6) .
C6 C7 1.388(6) .
C6 H6 0.9300 .
C7 C8 1.368(7) .
C7 H7 0.9300 .
C8 C9 1.366(7) .
C8 H8 0.9300 .
C9 C10 1.375(6) .
C9 H9 0.9300 .
C10 H10 0.9300 .
P4 C17 1.786(4) .
P4 C11 1.791(4) .
P4 C23 1.792(3) .
C11 C12 1.375(5) .
C11 C16 1.388(5) .
C12 C13 1.388(5) .
C12 H12 0.9300 .
C13 C14 1.353(6) .
C13 H13 0.9300 .
C14 C15 1.355(7) .
C14 H14 0.9300 .
C15 C16 1.363(6) .
C15 H15 0.9300 .
C16 H16 0.9300 .
C17 C18 1.368(5) .
C17 C22 1.387(5) .
C18 C19 1.387(6) .
C18 H18 0.9300 .
C19 C20 1.378(7) .
C19 H19 0.9300 .
C20 C21 1.375(7) .
C20 H20 0.9300 .
C21 C22 1.395(6) .
C21 H21 0.9300 .
C22 H22 0.9300 .
C23 C28 1.378(5) .
C23 C24 1.389(5) .
C24 C25 1.375(5) .
C24 H24 0.9300 .
C25 C26 1.352(6) .
C25 H25 0.9300 .
C26 C27 1.364(6) .
C26 H26 0.9300 .
C27 C28 1.387(5) .
C27 H27 0.9300 .
C28 H28 0.9300 .

loop_
_geom_torsion_atom_site_label_1
_geom_torsion_atom_site_label_2
_geom_torsion_atom_site_label_3
_geom_torsion_atom_site_label_4
_geom_torsion
_geom_torsion_site_symmetry_1
_geom_torsion_site_symmetry_4
Cd2 O1 C1 O2 5.8(5) . .
Cd2 O1 C1 C2 -174.5(3) . .
C1 O1 Cd2 O1 -41.6(3) . 2_755
C1 O1 Cd2 Cl1 79.7(3) . .
C1 O1 Cd2 Cl1 -164.5(3) . 2_755
C1 O1 Cd2 O2 -73.2(3) . 2_755
C1 O1 Cd2 O2 -2.9(2) . .
O1 C1 O2 Cd2 -5.1(4) . .
C2 C1 O2 Cd2 175.2(3) . .
O1 Cd2 O2 C1 3.0(2) . .
O1 Cd2 O2 C1 168.4(2) 2_755 .
Cl1 Cd2 O2 C1 -99.8(2) . .
Cl1 Cd2 O2 C1 32.4(3) 2_755 .
O2 Cd2 O2 C1 120.1(3) 2_755 .
O2 C1 C2 C3 3.5(6) . .
O1 C1 C2 C3 -176.2(4) . .
C1 C2 C3 C5 69.5(4) . .
C1 C2 C3 P4 -164.1(3) . .
C2 C3 C5 C10 -126.6(4) . .
P4 C3 C5 C10 106.3(4) . .
C2 C3 C5 C6 54.4(5) . .
P4 C3 C5 C6 -72.6(4) . .
C10 C5 C6 C7 0.2(6) . .
C3 C5 C6 C7 179.1(4) . .
C5 C6 C7 C8 -1.2(7) . .
C6 C7 C8 C9 1.7(8) . .
C7 C8 C9 C10 -1.3(8) . .
C6 C5 C10 C9 0.3(6) . .
C3 C5 C10 C9 -178.7(4) . .
C8 C9 C10 C5 0.3(8) . .
C2 C3 P4 C17 -60.1(3) . .
C5 C3 P4 C17 68.6(3) . .
C2 C3 P4 C11 59.3(3) . .
C5 C3 P4 C11 -172.0(2) . .
C2 C3 P4 C23 177.2(3) . .
C5 C3 P4 C23 -54.1(3) . .
C17 P4 C11 C12 -17.9(4) . .
C23 P4 C11 C12 102.7(3) . .
C3 P4 C11 C12 -138.3(3) . .
C17 P4 C11 C16 166.5(3) . .
C23 P4 C11 C16 -72.8(3) . .
C3 P4 C11 C16 46.2(4) . .
C16 C11 C12 C13 -0.2(6) . .
P4 C11 C12 C13 -175.8(3) . .
C11 C12 C13 C14 -0.4(7) . .
C12 C13 C14 C15 1.3(7) . .
C13 C14 C15 C16 -1.5(8) . .
C14 C15 C16 C11 0.8(7) . .
C12 C11 C16 C15 0.0(6) . .
P4 C11 C16 C15 175.7(4) . .
C11 P4 C17 C18 129.9(3) . .
C23 P4 C17 C18 10.9(4) . .
C3 P4 C17 C18 -111.1(3) . .
C11 P4 C17 C22 -50.9(3) . .
C23 P4 C17 C22 -169.9(3) . .
C3 P4 C17 C22 68.1(3) . .
C22 C17 C18 C19 -2.0(6) . .
P4 C17 C18 C19 177.2(3) . .
C17 C18 C19 C20 0.4(7) . .
C18 C19 C20 C21 0.8(8) . .
C19 C20 C21 C22 -0.4(8) . .
C18 C17 C22 C21 2.3(6) . .
P4 C17 C22 C21 -176.9(3) . .
C20 C21 C22 C17 -1.1(7) . .
C17 P4 C23 C28 117.6(3) . .
C11 P4 C23 C28 -1.9(3) . .
C3 P4 C23 C28 -119.9(3) . .
C17 P4 C23 C24 -61.9(3) . .
C11 P4 C23 C24 178.6(3) . .
C3 P4 C23 C24 60.5(3) . .
C28 C23 C24 C25 0.1(5) . .
P4 C23 C24 C25 179.6(3) . .
C23 C24 C25 C26 0.4(6) . .
C24 C25 C26 C27 -1.2(6) . .
C25 C26 C27 C28 1.4(6) . .
C24 C23 C28 C27 0.1(5) . .
P4 C23 C28 C27 -179.5(3) . .
C26 C27 C28 C23 -0.8(6) . .
